data_4133174
loop_
_publ_author_name
'Rajabimoghadam, Khashayar'
'Darwish, Yousef'
'Bashir, Umyeena'
'Pitman, Dylan'
'Eichelberger, Sidney'
'Siegler, Maxime A.'
'Swart, Marcel'
'Garcia-Bosch, Isaac'

_publ_section_title
;
 Catalytic Aerobic Oxidation of Alcohols by Copper Complexes Bearing
 Redox-Active Ligands with Tunable H-Bonding Groups.
;
_journal_issue 48
_journal_name_full 'Journal of the American Chemical Society'
_journal_page_first 16625
_journal_page_last 16634
_journal_paper_doi 10.1021/jacs.8b08748
_journal_volume 140
_journal_year 2018
_chemical_formula_moiety 'C52 H60 Cu K2 N12 O8'
_chemical_formula_sum 'C52 H60 Cu K2 N12 O8'
_chemical_formula_weight 1122.86
_space_group_crystal_system triclinic
_space_group_IT_number 2
_space_group_name_Hall '-P 1'
_space_group_name_H-M_alt 'P -1'
_atom_sites_solution_hydrogens mixed
_atom_sites_solution_primary direct
_atom_sites_solution_secondary difmap
_audit_creation_method SHELXL-2018/3
_cell_angle_alpha 115.770(3)
_cell_angle_beta 91.641(3)
_cell_angle_gamma 114.016(3)
_cell_formula_units_Z 1
_cell_length_a 10.4164(3)
_cell_length_b 12.6350(3)
_cell_length_c 13.0917(4)
_cell_measurement_reflns_used 12641
_cell_measurement_temperature 110(2)
_cell_measurement_theta_max 27.68
_cell_measurement_theta_min 3.08
_cell_volume 1372.35(9)
_computing_cell_refinement
;
CrysAlisPro, Agilent Technologies,
Version 1.171.36.32 (release 02-08-2013 CrysAlis171 .NET)
(compiled Aug  2 2013,16:46:58)
;
_computing_data_collection
;
CrysAlisPro, Agilent Technologies,
Version 1.171.36.32 (release 02-08-2013 CrysAlis171 .NET)
(compiled Aug  2 2013,16:46:58)
;
_computing_data_reduction
;
CrysAlisPro, Agilent Technologies,
Version 1.171.36.32 (release 02-08-2013 CrysAlis171 .NET)
(compiled Aug  2 2013,16:46:58)
;
_computing_molecular_graphics 'SHELXTL v6.10 (Sheldrick, 2008)'
_computing_publication_material 'SHELXTL v6.10 (Sheldrick, 2008)'
_computing_structure_refinement 'SHELXL-2014/7 (Sheldrick, 2015)'
_computing_structure_solution 'SHELXS-2014/7 (Sheldrick, 2015)'
_diffrn_ambient_temperature 110(2)
_diffrn_measured_fraction_theta_full 1.000
_diffrn_measured_fraction_theta_max 1.000
_diffrn_measurement_device_type 'SuperNova, Dual, Cu at zero, Atlas'
_diffrn_measurement_method '\w scans'
_diffrn_radiation_monochromator mirror
_diffrn_radiation_source 'SuperNova (Mo) X-ray Source'
_diffrn_radiation_type MoK\a
_diffrn_radiation_wavelength 0.71073
_diffrn_reflns_av_R_equivalents 0.0232
_diffrn_reflns_av_unetI/netI 0.0238
_diffrn_reflns_Laue_measured_fraction_full 1.000
_diffrn_reflns_Laue_measured_fraction_max 1.000
_diffrn_reflns_limit_h_max 13
_diffrn_reflns_limit_h_min -13
_diffrn_reflns_limit_k_max 16
_diffrn_reflns_limit_k_min -16
_diffrn_reflns_limit_l_max 16
_diffrn_reflns_limit_l_min -16
_diffrn_reflns_number 21108
_diffrn_reflns_point_group_measured_fraction_full 1.000
_diffrn_reflns_point_group_measured_fraction_max 1.000
_diffrn_reflns_theta_full 25.242
_diffrn_reflns_theta_max 27.499
_diffrn_reflns_theta_min 2.023
_exptl_absorpt_coefficient_mu 0.613
_exptl_absorpt_correction_T_max 1.000
_exptl_absorpt_correction_T_min 0.764
_exptl_absorpt_correction_type gaussian
_exptl_absorpt_process_details
;
CrysAlisPro, Agilent Technologies,
Version 1.171.36.32 (release 02-08-2013 CrysAlis171 .NET)
(compiled Aug  2 2013,16:46:58)
Numerical absorption correction based on gaussian integration over
			a multifaceted crystal model
;
_exptl_crystal_colour red
_exptl_crystal_density_diffrn 1.359
_exptl_crystal_description block
_exptl_crystal_F_000 587
_exptl_crystal_size_max 0.36
_exptl_crystal_size_mid 0.29
_exptl_crystal_size_min 0.21
_refine_diff_density_max 0.355
_refine_diff_density_min -0.455
_refine_diff_density_rms 0.049
_refine_ls_extinction_method none
_refine_ls_goodness_of_fit_ref 1.030
_refine_ls_hydrogen_treatment mixed
_refine_ls_matrix_type full
_refine_ls_number_parameters 350
_refine_ls_number_reflns 6320
_refine_ls_number_restraints 2
_refine_ls_restrained_S_all 1.030
_refine_ls_R_factor_all 0.0326
_refine_ls_R_factor_gt 0.0288
_refine_ls_shift/su_max 0.000
_refine_ls_shift/su_mean 0.000
_refine_ls_structure_factor_coef Fsqd
_refine_ls_weighting_details 'w=1/[\s^2^(Fo^2^)+(0.0307P)^2^+0.7740P] where P=(Fo^2^+2Fc^2^)/3'
_refine_ls_weighting_scheme calc
_refine_ls_wR_factor_gt 0.0705
_refine_ls_wR_factor_ref 0.0728
_reflns_Friedel_coverage 0.000
_reflns_number_gt 5760
_reflns_number_total 6320
_reflns_threshold_expression 'I > 2\s(I)'
_cod_data_source_file ja8b08748_si_006.cif
_cod_data_source_block PhPh_CuII_DMF
_cod_original_cell_volume 1372.35(8)
_cod_database_code 4133174
_shelx_shelxl_version_number 2018/3
_shelx_space_group_comment
;
The symmetry employed for this shelxl refinement is uniquely defined
by the following loop, which should always be used as a source of
symmetry information in preference to the above space-group names.
They are only intended as comments.
;

loop_
_space_group_symop_operation_xyz
'x, y, z'
'-x, -y, -z'

loop_
_atom_site_label
_atom_site_type_symbol
_atom_site_fract_x
_atom_site_fract_y
_atom_site_fract_z
_atom_site_U_iso_or_equiv
_atom_site_adp_type
_atom_site_occupancy
_atom_site_site_symmetry_order
_atom_site_calc_flag
_atom_site_refinement_flags_posn
_atom_site_refinement_flags_adp
_atom_site_refinement_flags_occupancy
Cu1 Cu 0.500000 0.500000 0.000000 0.01085(6) Uani 1 2 d S . P
C1 C 0.63461(15) 0.96838(14) 0.29437(13) 0.0203(3) Uani 1 1 d . . .
H1 H 0.544167 0.915665 0.237566 0.024 Uiso 1 1 calc R U .
C2 C 0.68473(16) 1.10407(15) 0.36288(14) 0.0243(3) Uani 1 1 d . . .
H2 H 0.629029 1.143806 0.352130 0.029 Uiso 1 1 calc R U .
C3 C 0.81597(17) 1.18209(15) 0.44713(14) 0.0257(3) Uani 1 1 d . . .
H3 H 0.849757 1.274825 0.494911 0.031 Uiso 1 1 calc R U .
C4 C 0.89682(16) 1.12322(15) 0.46063(13) 0.0258(3) Uani 1 1 d . . .
H4 H 0.986717 1.176530 0.518132 0.031 Uiso 1 1 calc R U .
C5 C 0.84952(16) 0.98772(15) 0.39193(13) 0.0224(3) Uani 1 1 d . . .
H5 H 0.907202 0.949177 0.401683 0.027 Uiso 1 1 calc R U .
C6 C 0.71595(14) 0.90840(14) 0.30810(12) 0.0174(3) Uani 1 1 d . . .
C7 C 0.70778(14) 0.68548(14) 0.23398(11) 0.0153(3) Uani 1 1 d . . .
C8 C 0.66256(13) 0.46076(13) 0.13878(11) 0.0142(3) Uani 1 1 d . . .
C9 C 0.69298(15) 0.43265(15) 0.22571(13) 0.0203(3) Uani 1 1 d . . .
H9 H 0.686514 0.481530 0.302916 0.024 Uiso 1 1 calc R U .
C10 C 0.73276(16) 0.33300(16) 0.19920(14) 0.0246(3) Uani 1 1 d . . .
H10 H 0.752639 0.313278 0.258233 0.030 Uiso 1 1 calc R U .
C11 C 0.74355(16) 0.26215(15) 0.08676(14) 0.0241(3) Uani 1 1 d . . .
H11 H 0.772519 0.195262 0.069671 0.029 Uiso 1 1 calc R U .
C12 C 0.71232(14) 0.28827(14) -0.00105(13) 0.0184(3) Uani 1 1 d . . .
H12 H 0.718997 0.238935 -0.078050 0.022 Uiso 1 1 calc R U .
C13 C 0.67119(13) 0.38725(13) 0.02461(11) 0.0133(2) Uani 1 1 d . . .
C14 C 0.72695(14) 0.45580(12) -0.11858(11) 0.0130(2) Uani 1 1 d . . .
C15 C 0.73533(14) 0.51923(13) -0.27668(11) 0.0152(3) Uani 1 1 d . . .
C16 C 0.87248(15) 0.53615(16) -0.29302(13) 0.0226(3) Uani 1 1 d . . .
H16 H 0.932140 0.524311 -0.247099 0.027 Uiso 1 1 calc R U .
C17 C 0.92102(17) 0.57057(18) -0.37731(14) 0.0290(4) Uani 1 1 d . . .
H17 H 1.014549 0.581979 -0.388331 0.035 Uiso 1 1 calc R U .
C18 C 0.83700(16) 0.58866(17) -0.44558(14) 0.0277(3) Uani 1 1 d . . .
H18 H 0.871378 0.610656 -0.503684 0.033 Uiso 1 1 calc R U .
C19 C 0.70186(17) 0.57412(16) -0.42765(14) 0.0260(3) Uani 1 1 d . . .
H19 H 0.643037 0.586810 -0.473406 0.031 Uiso 1 1 calc R U .
C20 C 0.65211(15) 0.54123(15) -0.34354(13) 0.0207(3) Uani 1 1 d . . .
H20 H 0.560073 0.533439 -0.330908 0.025 Uiso 1 1 calc R U .
N1 N 0.65530(12) 0.77073(12) 0.23675(10) 0.0172(2) Uani 1 1 d D . .
H1A H 0.5749(17) 0.7338(17) 0.1907(15) 0.021 Uiso 1 1 d D U .
N2 N 0.61398(12) 0.55570(11) 0.15449(9) 0.0140(2) Uani 1 1 d . . .
N3 N 0.62752(11) 0.41606(11) -0.05986(9) 0.0130(2) Uani 1 1 d . . .
N4 N 0.67134(12) 0.47921(12) -0.19878(10) 0.0168(2) Uani 1 1 d D . .
H4A H 0.5872(17) 0.4692(17) -0.2011(15) 0.020 Uiso 1 1 d D U .
O1 O 0.82576(10) 0.72429(10) 0.29698(9) 0.0212(2) Uani 1 1 d . . .
O2 O 0.85294(10) 0.47216(9) -0.10213(8) 0.01597(19) Uani 1 1 d . . .
K2 K 0.99277(3) 0.65760(3) 0.13967(3) 0.01904(7) Uani 1 1 d . . .
C1S C 1.4198(2) 1.19822(16) 0.49929(14) 0.0333(4) Uani 1 1 d . . .
H1S1 H 1.470214 1.179825 0.548805 0.050 Uiso 1 1 calc R U .
H1S2 H 1.358927 1.235290 0.541101 0.050 Uiso 1 1 calc R U .
H1S3 H 1.491371 1.262179 0.480602 0.050 Uiso 1 1 calc R U .
C2S C 1.2448(3) 1.0852(2) 0.30869(19) 0.0581(6) Uani 1 1 d . . .
H2S1 H 1.186638 0.996901 0.240619 0.087 Uiso 1 1 calc R U .
H2S2 H 1.310310 1.144987 0.283204 0.087 Uiso 1 1 calc R U .
H2S3 H 1.180270 1.120155 0.346376 0.087 Uiso 1 1 calc R U .
C3S C 1.31755(16) 0.95951(16) 0.37208(14) 0.0264(3) Uani 1 1 d . . .
H3S H 1.369683 0.958965 0.432440 0.032 Uiso 1 1 calc R U .
N1S N 1.32941(15) 1.07572(14) 0.39162(11) 0.0285(3) Uani 1 1 d . . .
O1S O 1.24508(12) 0.85266(11) 0.28281(10) 0.0328(3) Uani 1 1 d . . .
C4S C 0.91974(18) 1.04893(16) 0.12808(16) 0.0312(4) Uani 1 1 d . . .
H4S1 H 1.006023 1.046363 0.156302 0.047 Uiso 1 1 calc R U .
H4S2 H 0.884666 1.091949 0.194885 0.047 Uiso 1 1 calc R U .
H4S3 H 0.944644 1.099266 0.085702 0.047 Uiso 1 1 calc R U .
C5S C 0.67441(19) 0.89932(19) -0.00701(17) 0.0370(4) Uani 1 1 d . . .
H5S1 H 0.606040 0.804659 -0.055139 0.055 Uiso 1 1 calc R U .
H5S2 H 0.696743 0.940692 -0.056891 0.055 Uiso 1 1 calc R U .
H5S3 H 0.630887 0.942419 0.052441 0.055 Uiso 1 1 calc R U .
C6S C 0.8230(2) 0.80941(18) 0.03474(16) 0.0351(4) Uani 1 1 d . . .
H6S H 0.743976 0.724107 -0.015513 0.042 Uiso 1 1 calc R U .
N2S N 0.80697(15) 0.91441(13) 0.05008(12) 0.0263(3) Uani 1 1 d . . .
O2S O 0.93060(17) 0.81333(14) 0.07970(13) 0.0465(4) Uani 1 1 d . . .

loop_
_atom_site_aniso_label
_atom_site_aniso_U_11
_atom_site_aniso_U_22
_atom_site_aniso_U_33
_atom_site_aniso_U_23
_atom_site_aniso_U_13
_atom_site_aniso_U_12
Cu1 0.00978(11) 0.01332(11) 0.00954(11) 0.00447(9) 0.00130(8) 0.00673(8)
C1 0.0151(6) 0.0195(7) 0.0212(7) 0.0074(6) 0.0031(5) 0.0067(5)
C2 0.0232(7) 0.0208(7) 0.0299(8) 0.0120(6) 0.0103(6) 0.0113(6)
C3 0.0266(8) 0.0159(7) 0.0252(8) 0.0062(6) 0.0081(6) 0.0058(6)
C4 0.0211(7) 0.0209(7) 0.0210(7) 0.0053(6) 0.0000(6) 0.0031(6)
C5 0.0183(7) 0.0211(7) 0.0210(7) 0.0071(6) 0.0009(5) 0.0071(6)
C6 0.0155(6) 0.0167(6) 0.0159(6) 0.0057(5) 0.0045(5) 0.0063(5)
C7 0.0142(6) 0.0198(7) 0.0107(6) 0.0056(5) 0.0039(5) 0.0089(5)
C8 0.0098(6) 0.0173(6) 0.0154(6) 0.0080(5) 0.0015(5) 0.0066(5)
C9 0.0174(7) 0.0288(8) 0.0181(7) 0.0135(6) 0.0036(5) 0.0117(6)
C10 0.0214(7) 0.0335(8) 0.0300(8) 0.0237(7) 0.0034(6) 0.0137(6)
C11 0.0217(7) 0.0230(7) 0.0355(8) 0.0174(7) 0.0040(6) 0.0141(6)
C12 0.0150(6) 0.0177(7) 0.0219(7) 0.0084(6) 0.0033(5) 0.0087(5)
C13 0.0091(6) 0.0146(6) 0.0164(6) 0.0083(5) 0.0017(5) 0.0049(5)
C14 0.0137(6) 0.0104(6) 0.0116(6) 0.0022(5) 0.0017(5) 0.0063(5)
C15 0.0153(6) 0.0143(6) 0.0129(6) 0.0052(5) 0.0024(5) 0.0056(5)
C16 0.0180(7) 0.0326(8) 0.0225(7) 0.0168(6) 0.0064(5) 0.0126(6)
C17 0.0174(7) 0.0448(10) 0.0285(8) 0.0232(8) 0.0095(6) 0.0117(7)
C18 0.0214(7) 0.0357(9) 0.0234(8) 0.0205(7) 0.0046(6) 0.0045(6)
C19 0.0231(7) 0.0325(8) 0.0260(8) 0.0199(7) 0.0022(6) 0.0104(6)
C20 0.0170(7) 0.0264(7) 0.0226(7) 0.0144(6) 0.0048(5) 0.0106(6)
N1 0.0120(5) 0.0164(6) 0.0158(5) 0.0024(5) -0.0026(4) 0.0063(4)
N2 0.0130(5) 0.0172(5) 0.0121(5) 0.0056(4) 0.0012(4) 0.0090(4)
N3 0.0120(5) 0.0165(5) 0.0125(5) 0.0068(4) 0.0025(4) 0.0087(4)
N4 0.0120(5) 0.0255(6) 0.0178(6) 0.0125(5) 0.0053(4) 0.0109(5)
O1 0.0139(5) 0.0240(5) 0.0187(5) 0.0051(4) -0.0022(4) 0.0091(4)
O2 0.0123(4) 0.0181(5) 0.0184(5) 0.0085(4) 0.0034(4) 0.0083(4)
K2 0.01515(14) 0.01763(15) 0.02249(15) 0.00638(12) 0.00365(11) 0.00982(11)
C1S 0.0405(10) 0.0245(8) 0.0217(8) 0.0053(7) 0.0080(7) 0.0102(7)
C2S 0.0804(17) 0.0460(12) 0.0368(11) 0.0135(10) -0.0091(11) 0.0286(12)
C3S 0.0193(7) 0.0282(8) 0.0232(7) 0.0083(7) 0.0065(6) 0.0082(6)
N1S 0.0313(7) 0.0259(7) 0.0189(6) 0.0067(6) 0.0042(5) 0.0100(6)
O1S 0.0244(6) 0.0260(6) 0.0269(6) 0.0018(5) 0.0039(5) 0.0059(5)
C4S 0.0302(9) 0.0237(8) 0.0378(9) 0.0135(7) 0.0042(7) 0.0125(7)
C5S 0.0316(9) 0.0350(9) 0.0394(10) 0.0187(8) 0.0037(7) 0.0110(8)
C6S 0.0551(11) 0.0260(8) 0.0303(9) 0.0152(7) 0.0160(8) 0.0222(8)
N2S 0.0314(7) 0.0206(6) 0.0281(7) 0.0130(6) 0.0074(6) 0.0120(6)
O2S 0.0739(10) 0.0447(8) 0.0478(8) 0.0282(7) 0.0226(7) 0.0443(8)

loop_
_atom_type_symbol
_atom_type_description
_atom_type_scat_dispersion_real
_atom_type_scat_dispersion_imag
_atom_type_scat_source
C C 0.0033 0.0016 'International Tables Vol C Tables 4.2.6.8 and 6.1.1.4'
H H 0.0000 0.0000 'International Tables Vol C Tables 4.2.6.8 and 6.1.1.4'
Cu Cu 0.3201 1.2651 'International Tables Vol C Tables 4.2.6.8 and 6.1.1.4'
K K 0.2009 0.2494 'International Tables Vol C Tables 4.2.6.8 and 6.1.1.4'
N N 0.0061 0.0033 'International Tables Vol C Tables 4.2.6.8 and 6.1.1.4'
O O 0.0106 0.0060 'International Tables Vol C Tables 4.2.6.8 and 6.1.1.4'

loop_
_geom_angle_atom_site_label_1
_geom_angle_atom_site_label_2
_geom_angle_atom_site_label_3
_geom_angle
_geom_angle_site_symmetry_1
_geom_angle_site_symmetry_3
N2 Cu1 N2 180.00(7) 2_665 .
N2 Cu1 N3 97.24(4) 2_665 .
N2 Cu1 N3 82.76(4) . .
N2 Cu1 N3 82.76(4) 2_665 2_665
N2 Cu1 N3 97.24(4) . 2_665
N3 Cu1 N3 180.00(7) . 2_665
N2 Cu1 H1A 123.2(4) 2_665 .
N2 Cu1 H1A 56.8(4) . .
N3 Cu1 H1A 127.2(3) . .
N3 Cu1 H1A 52.8(3) 2_665 .
N2 Cu1 H4A 51.0(3) 2_665 .
N2 Cu1 H4A 129.0(3) . .
N3 Cu1 H4A 55.8(3) . .
N3 Cu1 H4A 124.2(3) 2_665 .
H1A Cu1 H4A 125.0(5) . .
C2 C1 C6 120.63(13) . .
C2 C1 H1 119.7 . .
C6 C1 H1 119.7 . .
C1 C2 C3 120.30(14) . .
C1 C2 H2 119.9 . .
C3 C2 H2 119.9 . .
C4 C3 C2 119.21(14) . .
C4 C3 H3 120.4 . .
C2 C3 H3 120.4 . .
C3 C4 C5 121.44(14) . .
C3 C4 H4 119.3 . .
C5 C4 H4 119.3 . .
C4 C5 C6 119.45(14) . .
C4 C5 H5 120.3 . .
C6 C5 H5 120.3 . .
N1 C6 C1 116.53(12) . .
N1 C6 C5 124.50(13) . .
C1 C6 C5 118.96(13) . .
O1 C7 N2 125.23(13) . .
O1 C7 N1 122.80(13) . .
N2 C7 N1 111.97(11) . .
O1 C7 K2 54.41(7) . .
N2 C7 K2 92.28(7) . .
N1 C7 K2 128.42(9) . .
C9 C8 C13 119.70(12) . .
C9 C8 N2 124.64(12) . .
C13 C8 N2 115.55(11) . .
C9 C8 K2 101.78(8) . .
C13 C8 K2 78.13(7) . .
N2 C8 K2 92.07(7) . .
C10 C9 C8 119.87(14) . .
C10 C9 H9 120.1 . .
C8 C9 H9 120.1 . .
C11 C10 C9 120.23(13) . .
C11 C10 H10 119.9 . .
C9 C10 H10 119.9 . .
C10 C11 C12 120.55(14) . .
C10 C11 H11 119.7 . .
C12 C11 H11 119.7 . .
C11 C12 C13 119.56(14) . .
C11 C12 H12 120.2 . .
C13 C12 H12 120.2 . .
C12 C13 C8 120.08(12) . .
C12 C13 N3 124.22(12) . .
C8 C13 N3 115.59(11) . .
C12 C13 K2 101.22(8) . .
C8 C13 K2 77.47(7) . .
N3 C13 K2 93.40(7) . .
O2 C14 N3 125.56(12) . .
O2 C14 N4 122.78(12) . .
N3 C14 N4 111.64(11) . .
O2 C14 K2 52.26(6) . .
N3 C14 K2 89.79(7) . .
N4 C14 K2 133.52(8) . .
C16 C15 N4 124.91(12) . .
C16 C15 C20 118.82(13) . .
N4 C15 C20 116.26(12) . .
C17 C16 C15 119.23(14) . .
C17 C16 H16 120.4 . .
C15 C16 H16 120.4 . .
C18 C17 C16 121.86(14) . .
C18 C17 H17 119.1 . .
C16 C17 H17 119.1 . .
C17 C18 C19 118.75(14) . .
C17 C18 H18 120.6 . .
C19 C18 H18 120.6 . .
C20 C19 C18 120.33(14) . .
C20 C19 H19 119.8 . .
C18 C19 H19 119.8 . .
C19 C20 C15 120.96(13) . .
C19 C20 H20 119.5 . .
C15 C20 H20 119.5 . .
C7 N1 C6 129.23(12) . .
C7 N1 H1A 114.5(12) . .
C6 N1 H1A 116.2(12) . .
C7 N2 C8 116.40(10) . .
C7 N2 Cu1 123.30(9) . .
C8 N2 Cu1 107.97(8) . .
C14 N3 C13 117.15(10) . .
C14 N3 Cu1 123.04(9) . .
C13 N3 Cu1 107.88(8) . .
C14 N4 C15 130.00(11) . .
C14 N4 H4A 115.8(12) . .
C15 N4 H4A 114.2(12) . .
C7 O1 K2 104.57(8) . .
C14 O2 K2 142.78(8) . 2_765
C14 O2 K2 107.65(8) . .
K2 O2 K2 97.50(3) 2_765 .
O1S K2 O2 79.93(3) . 2_765
O1S K2 O2S 93.61(5) . .
O2 K2 O2S 143.25(4) 2_765 .
O1S K2 O1 95.81(3) . .
O2 K2 O1 136.38(3) 2_765 .
O2S K2 O1 80.03(4) . .
O1S K2 O2 142.43(3) . .
O2 K2 O2 82.50(3) 2_765 .
O2S K2 O2 81.14(4) . .
O1 K2 O2 119.44(3) . .
O1S K2 C8 141.70(4) . .
O2 K2 C8 107.90(3) 2_765 .
O2S K2 C8 99.49(4) . .
O1 K2 C8 52.14(3) . .
O2 K2 C8 75.50(3) . .
O1S K2 C13 162.24(4) . .
O2 K2 C13 95.37(3) 2_765 .
O2S K2 C13 100.07(4) . .
O1 K2 C13 75.68(3) . .
O2 K2 C13 52.14(3) . .
C8 K2 C13 24.39(3) . .
O1S K2 C7 113.93(4) . .
O2 K2 C7 145.84(3) 2_765 .
O2S K2 C7 69.59(4) . .
O1 K2 C7 21.02(3) . .
O2 K2 C7 99.10(3) . .
C8 K2 C7 41.78(3) . .
C13 K2 C7 61.58(3) . .
O1S K2 C14 156.40(4) . .
O2 K2 C14 100.30(3) 2_765 .
O2S K2 C14 71.93(4) . .
O1 K2 C14 99.75(3) . .
O2 K2 C14 20.09(3) . .
C8 K2 C14 61.03(3) . .
C13 K2 C14 41.15(3) . .
C7 K2 C14 79.15(3) . .
O1S K2 K2 115.78(3) . 2_765
O2 K2 K2 43.14(2) 2_765 2_765
O2S K2 K2 113.98(3) . 2_765
O1 K2 K2 143.33(3) . 2_765
O2 K2 K2 39.362(19) . 2_765
C8 K2 K2 91.37(3) . 2_765
C13 K2 K2 68.69(2) . 2_765
C7 K2 K2 129.68(3) . 2_765
C14 K2 K2 57.76(2) . 2_765
N1S C1S H1S1 109.5 . .
N1S C1S H1S2 109.5 . .
H1S1 C1S H1S2 109.5 . .
N1S C1S H1S3 109.5 . .
H1S1 C1S H1S3 109.5 . .
H1S2 C1S H1S3 109.5 . .
N1S C2S H2S1 109.5 . .
N1S C2S H2S2 109.5 . .
H2S1 C2S H2S2 109.5 . .
N1S C2S H2S3 109.5 . .
H2S1 C2S H2S3 109.5 . .
H2S2 C2S H2S3 109.5 . .
O1S C3S N1S 125.66(16) . .
O1S C3S H3S 117.2 . .
N1S C3S H3S 117.2 . .
C3S N1S C1S 122.12(14) . .
C3S N1S C2S 121.23(15) . .
C1S N1S C2S 116.54(15) . .
C3S O1S K2 150.82(11) . .
N2S C4S H4S1 109.5 . .
N2S C4S H4S2 109.5 . .
H4S1 C4S H4S2 109.5 . .
N2S C4S H4S3 109.5 . .
H4S1 C4S H4S3 109.5 . .
H4S2 C4S H4S3 109.5 . .
N2S C5S H5S1 109.5 . .
N2S C5S H5S2 109.5 . .
H5S1 C5S H5S2 109.5 . .
N2S C5S H5S3 109.5 . .
H5S1 C5S H5S3 109.5 . .
H5S2 C5S H5S3 109.5 . .
O2S C6S N2S 125.72(18) . .
O2S C6S H6S 117.1 . .
N2S C6S H6S 117.1 . .
C6S N2S C5S 121.55(15) . .
C6S N2S C4S 121.29(15) . .
C5S N2S C4S 117.13(13) . .
C6S O2S K2 137.38(13) . .

loop_
_geom_bond_atom_site_label_1
_geom_bond_atom_site_label_2
_geom_bond_distance
_geom_bond_site_symmetry_2
Cu1 N2 1.9849(11) 2_665
Cu1 N2 1.9849(11) .
Cu1 N3 1.9967(11) .
Cu1 N3 1.9967(11) 2_665
Cu1 H1A 2.677(17) .
Cu1 H4A 2.728(17) .
C1 C2 1.387(2) .
C1 C6 1.399(2) .
C1 H1 0.9500 .
C2 C3 1.389(2) .
C2 H2 0.9500 .
C3 C4 1.382(2) .
C3 H3 0.9500 .
C4 C5 1.390(2) .
C4 H4 0.9500 .
C5 C6 1.4020(19) .
C5 H5 0.9500 .
C6 N1 1.3987(18) .
C7 O1 1.2372(16) .
C7 N2 1.3713(17) .
C7 N1 1.3809(18) .
C7 K2 3.3383(13) .
C8 C9 1.3944(19) .
C8 C13 1.4048(18) .
C8 N2 1.4223(17) .
C8 K2 3.3205(13) .
C9 C10 1.389(2) .
C9 H9 0.9500 .
C10 C11 1.388(2) .
C10 H10 0.9500 .
C11 C12 1.390(2) .
C11 H11 0.9500 .
C12 C13 1.3927(19) .
C12 H12 0.9500 .
C13 N3 1.4206(16) .
C13 K2 3.3288(13) .
C14 O2 1.2392(15) .
C14 N3 1.3688(17) .
C14 N4 1.3784(17) .
C14 K2 3.4380(13) .
C15 C16 1.3932(19) .
C15 N4 1.3975(17) .
C15 C20 1.3998(19) .
C16 C17 1.390(2) .
C16 H16 0.9500 .
C17 C18 1.383(2) .
C17 H17 0.9500 .
C18 C19 1.384(2) .
C18 H18 0.9500 .
C19 C20 1.382(2) .
C19 H19 0.9500 .
C20 H20 0.9500 .
N1 H1A 0.831(16) .
N4 H4A 0.831(15) .
O1 K2 2.8049(11) .
O2 K2 2.6462(10) 2_765
O2 K2 2.8531(10) .
K2 O1S 2.6311(12) .
K2 O2S 2.6942(13) .
K2 K2 4.1368(6) 2_765
C1S N1S 1.453(2) .
C1S H1S1 0.9800 .
C1S H1S2 0.9800 .
C1S H1S3 0.9800 .
C2S N1S 1.454(2) .
C2S H2S1 0.9800 .
C2S H2S2 0.9800 .
C2S H2S3 0.9800 .
C3S O1S 1.2274(19) .
C3S N1S 1.327(2) .
C3S H3S 0.9500 .
C4S N2S 1.452(2) .
C4S H4S1 0.9800 .
C4S H4S2 0.9800 .
C4S H4S3 0.9800 .
C5S N2S 1.451(2) .
C5S H5S1 0.9800 .
C5S H5S2 0.9800 .
C5S H5S3 0.9800 .
C6S O2S 1.223(2) .
C6S N2S 1.334(2) .
C6S H6S 0.9500 .

loop_
_geom_hbond_atom_site_label_D
_geom_hbond_atom_site_label_H
_geom_hbond_atom_site_label_A
_geom_hbond_distance_DH
_geom_hbond_distance_HA
_geom_hbond_distance_DA
_geom_hbond_angle_DHA
_geom_hbond_site_symmetry_A
_geom_hbond_publ_flag
N1 H1A N3 0.831(16) 2.165(16) 2.9680(15) 162.4(16) 2_665 yes
N4 H4A N2 0.831(15) 2.137(16) 2.9355(16) 161.2(16) 2_665 yes

loop_
_geom_torsion_atom_site_label_1
_geom_torsion_atom_site_label_2
_geom_torsion_atom_site_label_3
_geom_torsion_atom_site_label_4
_geom_torsion
_geom_torsion_site_symmetry_4
C6 C1 C2 C3 -0.7(2) .
C1 C2 C3 C4 0.9(2) .
C2 C3 C4 C5 -0.1(2) .
C3 C4 C5 C6 -0.9(2) .
C2 C1 C6 N1 178.77(13) .
C2 C1 C6 C5 -0.3(2) .
C4 C5 C6 N1 -177.90(14) .
C4 C5 C6 C1 1.1(2) .
C13 C8 C9 C10 0.5(2) .
N2 C8 C9 C10 176.71(13) .
K2 C8 C9 C10 -82.41(14) .
C8 C9 C10 C11 0.6(2) .
C9 C10 C11 C12 -1.1(2) .
C10 C11 C12 C13 0.6(2) .
C11 C12 C13 C8 0.5(2) .
C11 C12 C13 N3 -175.57(12) .
C11 C12 C13 K2 82.43(13) .
C9 C8 C13 C12 -1.08(19) .
N2 C8 C13 C12 -177.59(12) .
K2 C8 C13 C12 95.83(11) .
C9 C8 C13 N3 175.34(12) .
N2 C8 C13 N3 -1.17(16) .
K2 C8 C13 N3 -87.76(10) .
C9 C8 C13 K2 -96.91(12) .
N2 C8 C13 K2 86.59(10) .
N4 C15 C16 C17 177.08(14) .
C20 C15 C16 C17 -1.8(2) .
C15 C16 C17 C18 0.1(3) .
C16 C17 C18 C19 1.1(3) .
C17 C18 C19 C20 -0.4(3) .
C18 C19 C20 C15 -1.4(2) .
C16 C15 C20 C19 2.5(2) .
N4 C15 C20 C19 -176.50(14) .
O1 C7 N1 C6 -2.2(2) .
N2 C7 N1 C6 177.63(13) .
K2 C7 N1 C6 -70.35(17) .
C1 C6 N1 C7 -177.52(14) .
C5 C6 N1 C7 1.5(2) .
O1 C7 N2 C8 -4.5(2) .
N1 C7 N2 C8 175.64(11) .
K2 C7 N2 C8 42.27(11) .
O1 C7 N2 Cu1 -142.08(12) .
N1 C7 N2 Cu1 38.07(15) .
K2 C7 N2 Cu1 -95.30(8) .
C9 C8 N2 C7 63.32(17) .
C13 C8 N2 C7 -120.37(13) .
K2 C8 N2 C7 -42.54(11) .
C9 C8 N2 Cu1 -153.04(11) .
C13 C8 N2 Cu1 23.27(13) .
K2 C8 N2 Cu1 101.11(6) .
O2 C14 N3 C13 -2.04(19) .
N4 C14 N3 C13 179.30(11) .
K2 C14 N3 C13 -43.02(10) .
O2 C14 N3 Cu1 136.12(11) .
N4 C14 N3 Cu1 -42.54(14) .
K2 C14 N3 Cu1 95.14(8) .
C12 C13 N3 C14 -61.12(17) .
C8 C13 N3 C14 122.63(13) .
K2 C13 N3 C14 44.90(11) .
C12 C13 N3 Cu1 154.86(11) .
C8 C13 N3 Cu1 -21.39(13) .
K2 C13 N3 Cu1 -99.12(5) .
O2 C14 N4 C15 2.1(2) .
N3 C14 N4 C15 -179.17(13) .
K2 C14 N4 C15 69.02(18) .
C16 C15 N4 C14 4.2(2) .
C20 C15 N4 C14 -176.83(13) .
N2 C7 O1 K2 63.56(15) .
N1 C7 O1 K2 -116.61(12) .
N3 C14 O2 K2 74.16(19) 2_765
N4 C14 O2 K2 -107.33(15) 2_765
K2 C14 O2 K2 130.17(15) 2_765
N3 C14 O2 K2 -56.02(14) .
N4 C14 O2 K2 122.50(11) .
O1S C3S N1S C1S -178.90(15) .
O1S C3S N1S C2S 5.0(3) .
N1S C3S O1S K2 -66.8(3) .
O2S C6S N2S C5S -179.75(18) .
O2S C6S N2S C4S -2.0(3) .
N2S C6S O2S K2 154.40(13) .
